data_1576981
loop_
_publ_author_name
'Britton, Hugh C.'
'Santa Dar&#xed;a, Alberto M'
'Lyu, Chao'
'Augusztin, Andras B.'
'Cowen, Lewis M.'
'Bu&#x10d;ar, Dejan-Kre&#x161;imir'
'Tabor, Alethea B.'
'Schroeder, Bob C.'
'G&#xf3;mez, Sandra'
'Marin-Beloqui, Jose M'

_publ_section_title
;
 Geometric orthogonality as a recipe for efficient intramolecular charge
 generation in core substituted NDI derivatives.
;
_journal_issue 20
_journal_name_full 'Chemical science'
_journal_page_first 10133
_journal_page_last 10144
_journal_paper_doi 10.1039/d6sc00456c
_journal_volume 17
_journal_year 2026
_chemical_formula_moiety 'C48 H30 N2 O8, 0.333[C4H10O], 1[C4H8O]'
_chemical_formula_sum 'C53.33 H41.33 N2 O9.33'
_chemical_formula_weight 859.45
_space_group_crystal_system triclinic
_space_group_IT_number 2
_space_group_name_Hall '-P 1'
_space_group_name_H-M_alt 'P -1'
_atom_sites_solution_hydrogens geom
_audit_creation_method SHELXL-2019/3
_audit_update_record
;
2024-12-31 deposited with the CCDC.	2026-03-27 downloaded from the CCDC.
;
_cell_angle_alpha 73.849(2)
_cell_angle_beta 77.125(2)
_cell_angle_gamma 76.785(2)
_cell_formula_units_Z 3
_cell_length_a 12.3074(2)
_cell_length_b 12.7452(2)
_cell_length_c 21.9715(4)
_cell_measurement_reflns_used 11455
_cell_measurement_temperature 150.00(10)
_cell_measurement_theta_max 77.2470
_cell_measurement_theta_min 3.7410
_cell_volume 3175.70(10)
_computing_cell_refinement 'CrysAlisPro 1.171.42.60a (Rigaku OD, 2022)'
_computing_data_collection 'CrysAlisPro 1.171.42.60a (Rigaku OD, 2022)'
_computing_data_reduction 'CrysAlisPro 1.171.42.60a (Rigaku OD, 2022)'
_computing_structure_refinement 'SHELXL-2018/3 (Sheldrick, 2018)'
_computing_structure_solution 'SHELXT (Sheldrick, 2015)'
_diffrn_ambient_environment N~2~
_diffrn_ambient_temperature 150.0(1)
_diffrn_detector 'Hybrid Pixel Array Detector'
_diffrn_detector_type 'HyPix-Arc 100'
_diffrn_measured_fraction_theta_full 0.998
_diffrn_measured_fraction_theta_max 0.998
_diffrn_measurement_device 'four-circle diffractometer'
_diffrn_measurement_device_type 'SuperNova, Dual, Cu at home/near, HyPix-Arc 100'
_diffrn_radiation_monochromator mirror
_diffrn_radiation_probe x-ray
_diffrn_radiation_type 'Cu K\a'
_diffrn_radiation_wavelength 1.54184
_diffrn_reflns_av_R_equivalents 0.0385
_diffrn_reflns_av_unetI/netI 0.0346
_diffrn_reflns_Laue_measured_fraction_full 0.998
_diffrn_reflns_Laue_measured_fraction_max 0.998
_diffrn_reflns_limit_h_max 13
_diffrn_reflns_limit_h_min -14
_diffrn_reflns_limit_k_max 14
_diffrn_reflns_limit_k_min -15
_diffrn_reflns_limit_l_max 26
_diffrn_reflns_limit_l_min -26
_diffrn_reflns_number 44069
_diffrn_reflns_point_group_measured_fraction_full 0.998
_diffrn_reflns_point_group_measured_fraction_max 0.998
_diffrn_reflns_theta_full 66.601
_diffrn_reflns_theta_max 66.601
_diffrn_reflns_theta_min 3.669
_diffrn_source 'micro-focus sealed X-ray tube'
_diffrn_source_type 'SuperNova (Cu) X-ray Source'
_exptl_absorpt_coefficient_mu 0.757
_exptl_absorpt_correction_T_max 0.983
_exptl_absorpt_correction_T_min 0.945
_exptl_absorpt_correction_type analytical
_exptl_absorpt_process_details
;
CrysAlisPro 1.171.43.90 (Rigaku Oxford Diffraction, 2023)
Analytical numeric absorption correction using a multifaceted crystal
model based on expressions derived by R.C. Clark & J.S. Reid.
(Clark, R. C. & Reid, J. S. (1995). Acta Cryst. A51, 887-897)
Empirical absorption correction using spherical harmonics,
implemented in SCALE3 ABSPACK scaling algorithm.
;
_exptl_crystal_colour purple
_exptl_crystal_density_diffrn 1.348
_exptl_crystal_description block
_exptl_crystal_F_000 1350
_exptl_crystal_size_max 0.09
_exptl_crystal_size_mid 0.06
_exptl_crystal_size_min 0.03
_refine_diff_density_max 0.359
_refine_diff_density_min -0.309
_refine_diff_density_rms 0.038
_refine_ls_extinction_method none
_refine_ls_goodness_of_fit_ref 1.054
_refine_ls_hydrogen_treatment constr
_refine_ls_matrix_type full
_refine_ls_number_parameters 809
_refine_ls_number_reflns 11202
_refine_ls_number_restraints 14
_refine_ls_restrained_S_all 1.053
_refine_ls_R_factor_all 0.0655
_refine_ls_R_factor_gt 0.0473
_refine_ls_shift/su_max 0.001
_refine_ls_shift/su_mean 0.000
_refine_ls_structure_factor_coef Fsqd
_refine_ls_weighting_details 'w=1/[\s^2^(Fo^2^)+(0.0743P)^2^+0.2478P] where P=(Fo^2^+2Fc^2^)/3'
_refine_ls_weighting_scheme calc
_refine_ls_wR_factor_gt 0.1261
_refine_ls_wR_factor_ref 0.1345
_reflns_Friedel_coverage 0.000
_reflns_number_gt 8184
_reflns_number_total 11202
_reflns_threshold_expression 'I > 2\s(I)'
_cod_data_source_file d6sc00456c2.cif
_cod_data_source_block NDI-An_II
_cod_depositor_comments 'Adding full bibliography for 1576979--1576982.cif.'
_cod_database_code 1576981
_shelx_shelxl_version_number 2019/3
_shelx_space_group_comment
;
The symmetry employed for this shelxl refinement is uniquely defined
by the following loop, which should always be used as a source of
symmetry information in preference to the above space-group names.
They are only intended as comments.
;
_smtbx_masks_void_probe_radius 1.2
_smtbx_masks_void_truncation_radius 1.2

loop_
_space_group_symop_operation_xyz
'x, y, z'
'-x, -y, -z'

loop_
_atom_site_label
_atom_site_type_symbol
_atom_site_fract_x
_atom_site_fract_y
_atom_site_fract_z
_atom_site_U_iso_or_equiv
_atom_site_adp_type
_atom_site_occupancy
_atom_site_site_symmetry_order
_atom_site_calc_flag
_atom_site_refinement_flags_posn
_atom_site_refinement_flags_adp
_atom_site_refinement_flags_occupancy
_atom_site_disorder_assembly
_atom_site_disorder_group
C1 C 0.31916(15) 0.84491(17) 0.26949(9) 0.0399(4) Uani 1 1 d . . . . .
O2 O 0.23080(12) 0.85461(13) 0.24676(8) 0.0554(4) Uani 1 1 d . . . . .
H2O H 0.200169 0.921794 0.237869 0.083 Uiso 0.5 1 calc R U P . .
N2 N 0.88781(12) 1.18994(12) 0.25540(7) 0.0337(3) Uani 1 1 d . . . . .
C2 C 0.38184(16) 0.73132(17) 0.29458(9) 0.0420(5) Uani 1 1 d . . . . .
H2A H 0.341171 0.676331 0.289656 0.050 Uiso 1 1 calc R U . . .
H2B H 0.380006 0.720669 0.341159 0.050 Uiso 1 1 calc R U . . .
O3 O 0.54570(11) 0.87312(11) 0.15890(6) 0.0439(3) Uani 1 1 d . . . . .
N3 N 0.29680(11) 0.66097(12) 0.09409(6) 0.0322(3) Uani 1 1 d . . . . .
C3 C 0.50448(15) 0.70670(16) 0.26240(9) 0.0387(4) Uani 1 1 d . . . . .
H3A H 0.539868 0.632650 0.285360 0.046 Uiso 1 1 calc R U . . .
H3B H 0.506116 0.703417 0.217703 0.046 Uiso 1 1 calc R U . . .
O4 O 0.59182(13) 0.70777(12) 0.36437(6) 0.0528(4) Uani 1 1 d . . . . .
C4 C 0.58932(15) 0.87055(15) 0.20380(8) 0.0348(4) Uani 1 1 d . . . . .
O5 O 0.86593(11) 1.27080(11) 0.15232(6) 0.0418(3) Uani 1 1 d . . . . .
C5 C 0.66031(14) 0.95160(15) 0.20138(8) 0.0320(4) Uani 1 1 d . . . . .
O6 O 0.90883(13) 1.11127(13) 0.35840(6) 0.0581(4) Uani 1 1 d . . . . .
C6 C 0.69928(14) 0.94877(15) 0.25811(8) 0.0318(4) Uani 1 1 d . . . . .
O7 O 1.10125(12) 1.05326(12) 0.22743(8) 0.0537(4) Uani 1 1 d . . . . .
H7O H 1.145062 0.994125 0.240682 0.081 Uiso 0.5 1 calc R U P . .
C7 C 0.67793(15) 0.86586(16) 0.31466(8) 0.0355(4) Uani 1 1 d . . . . .
O8 O 1.23516(12) 1.12484(13) 0.24655(8) 0.0597(4) Uani 1 1 d . . . . .
H8O H 1.274012 1.062590 0.243357 0.090 Uiso 0.5 1 calc R U P . .
C8 C 0.61199(16) 0.78073(16) 0.31659(8) 0.0385(4) Uani 1 1 d . . . . .
C9 C 0.68939(14) 1.02954(15) 0.14491(8) 0.0325(4) Uani 1 1 d . . . . .
C10 C 0.75281(14) 1.10758(15) 0.14630(8) 0.0339(4) Uani 1 1 d . . . . .
H10 H 0.773693 1.160331 0.107676 0.041 Uiso 1 1 calc R U . . .
O11 O 0.39542(11) 0.59366(12) 0.17654(6) 0.0444(3) Uani 1 1 d . . . . .
C11 C 0.78541(14) 1.10993(15) 0.20159(8) 0.0324(4) Uani 1 1 d . . . . .
O12 O 0.20191(10) 0.73502(11) 0.01020(6) 0.0417(3) Uani 1 1 d . . . . .
C12 C 0.84778(14) 1.19702(16) 0.20000(8) 0.0338(4) Uani 1 1 d . . . . .
C13 C 0.87026(15) 1.10930(16) 0.31280(8) 0.0377(4) Uani 1 1 d . . . . .
O1 O 0.35544(12) 0.92712(12) 0.27393(7) 0.0519(4) Uani 1 1 d . . . . .
H1O H 0.311967 0.985995 0.259892 0.078 Uiso 0.5 1 calc R U P . .
N1 N 0.57254(12) 0.78854(13) 0.26095(7) 0.0348(3) Uani 1 1 d . . . . .
C14 C 0.80370(14) 1.02410(16) 0.31486(8) 0.0351(4) Uani 1 1 d . . . . .
C15 C 0.78390(15) 0.93963(16) 0.36977(8) 0.0362(4) Uani 1 1 d . . . . .
C16 C 0.72004(16) 0.86200(16) 0.36859(8) 0.0391(4) Uani 1 1 d . . . . .
H16 H 0.705375 0.804978 0.406183 0.047 Uiso 1 1 calc R U . . .
C17 C 0.76230(14) 1.02845(15) 0.25861(8) 0.0319(4) Uani 1 1 d . . . . .
C18 C 0.95922(15) 1.27066(16) 0.25123(9) 0.0381(4) Uani 1 1 d . . . . .
H18A H 0.969193 1.268284 0.295101 0.046 Uiso 1 1 calc R U . . .
H18B H 0.920005 1.346176 0.232899 0.046 Uiso 1 1 calc R U . . .
C19 C 1.07605(16) 1.24859(17) 0.20980(9) 0.0427(5) Uani 1 1 d . . . . .
H19A H 1.066075 1.261462 0.164661 0.051 Uiso 1 1 calc R U . . .
H19B H 1.121008 1.302874 0.211196 0.051 Uiso 1 1 calc R U . . .
C20 C 1.14087(15) 1.13551(17) 0.22966(9) 0.0402(4) Uani 1 1 d . . . . .
C21 C 0.66156(15) 1.03865(15) 0.08063(8) 0.0327(4) Uani 1 1 d . . . . .
C22 C 0.74592(14) 0.99347(15) 0.03549(8) 0.0334(4) Uani 1 1 d . . . . .
C23 C 0.85311(15) 0.93154(16) 0.04984(9) 0.0381(4) Uani 1 1 d . . . . .
H23 H 0.869135 0.919264 0.091862 0.046 Uiso 1 1 calc R U . . .
C24 C 0.93254(16) 0.88986(17) 0.00508(10) 0.0448(5) Uani 1 1 d . . . . .
H24 H 1.003411 0.849078 0.015797 0.054 Uiso 1 1 calc R U . . .
C25 C 0.90993(17) 0.90709(18) -0.05809(10) 0.0479(5) Uani 1 1 d . . . . .
H25 H 0.965691 0.877129 -0.089279 0.057 Uiso 1 1 calc R U . . .
C26 C 0.80986(17) 0.96570(17) -0.07404(9) 0.0442(5) Uani 1 1 d . . . . .
H26 H 0.796332 0.976278 -0.116438 0.053 Uiso 1 1 calc R U . . .
C27 C 0.72404(15) 1.01205(16) -0.02859(8) 0.0356(4) Uani 1 1 d . . . . .
C28 C 0.62275(15) 1.07612(16) -0.04511(8) 0.0372(4) Uani 1 1 d . . . . .
H28 H 0.609115 1.087834 -0.087589 0.045 Uiso 1 1 calc R U . . .
C29 C 0.54057(15) 1.12368(15) -0.00107(8) 0.0334(4) Uani 1 1 d . . . . .
C30 C 0.43738(15) 1.19117(16) -0.01803(9) 0.0388(4) Uani 1 1 d . . . . .
H30 H 0.423616 1.204595 -0.060631 0.047 Uiso 1 1 calc R U . . .
C31 C 0.35847(16) 1.23657(17) 0.02562(9) 0.0420(5) Uani 1 1 d . . . . .
H31 H 0.290674 1.282401 0.013147 0.050 Uiso 1 1 calc R U . . .
C32 C 0.37621(16) 1.21627(17) 0.08967(9) 0.0422(5) Uani 1 1 d . . . . .
H32 H 0.320358 1.248471 0.119952 0.051 Uiso 1 1 calc R U . . .
C33 C 0.47258(15) 1.15108(16) 0.10790(8) 0.0388(4) Uani 1 1 d . . . . .
H33 H 0.482554 1.136742 0.151290 0.047 Uiso 1 1 calc R U . . .
C34 C 0.55937(14) 1.10349(15) 0.06347(8) 0.0324(4) Uani 1 1 d . . . . .
C35 C 0.82890(15) 0.92482(16) 0.43026(8) 0.0378(4) Uani 1 1 d . . . . .
C36 C 0.76179(16) 0.97319(16) 0.47933(8) 0.0378(4) Uani 1 1 d . . . . .
C37 C 0.65194(17) 1.03653(17) 0.47481(9) 0.0438(5) Uani 1 1 d . . . . .
H37 H 0.620337 1.045314 0.437610 0.053 Uiso 1 1 calc R U . . .
C38 C 0.59093(19) 1.08492(19) 0.52252(10) 0.0528(5) Uani 1 1 d . . . . .
H38 H 0.517828 1.127807 0.518045 0.063 Uiso 1 1 calc R U . . .
C39 C 0.6348(2) 1.0723(2) 0.57858(10) 0.0582(6) Uani 1 1 d . . . . .
H39 H 0.591306 1.106346 0.611749 0.070 Uiso 1 1 calc R U . . .
C40 C 0.7386(2) 1.0117(2) 0.58520(10) 0.0560(6) Uani 1 1 d . . . . .
H40 H 0.766998 1.003468 0.623408 0.067 Uiso 1 1 calc R U . . .
C41 C 0.80707(17) 0.95963(18) 0.53643(9) 0.0440(5) Uani 1 1 d . . . . .
C42 C 0.91468(18) 0.89904(19) 0.54207(9) 0.0508(5) Uani 1 1 d . . . . .
H42 H 0.944608 0.892057 0.579584 0.061 Uiso 1 1 calc R U . . .
C43 C 0.97967(17) 0.84849(18) 0.49464(9) 0.0470(5) Uani 1 1 d . . . . .
C44 C 1.08984(19) 0.7839(2) 0.50068(12) 0.0611(6) Uani 1 1 d . . . . .
H44 H 1.120631 0.776501 0.537963 0.073 Uiso 1 1 calc R U . . .
C45 C 1.15081(19) 0.7334(2) 0.45436(13) 0.0660(7) Uani 1 1 d . . . . .
H45 H 1.223828 0.690756 0.459403 0.079 Uiso 1 1 calc R U . . .
C46 C 1.10703(18) 0.7432(2) 0.39830(11) 0.0605(6) Uani 1 1 d . . . . .
H46 H 1.150040 0.705674 0.366510 0.073 Uiso 1 1 calc R U . . .
C47 C 1.00426(17) 0.80578(19) 0.38965(10) 0.0503(5) Uani 1 1 d . . . . .
H47 H 0.977326 0.813528 0.351058 0.060 Uiso 1 1 calc R U . . .
C48 C 0.93591(16) 0.86007(17) 0.43709(9) 0.0409(5) Uani 1 1 d . . . . .
C52 C 0.38880(14) 0.59392(15) 0.12229(8) 0.0336(4) Uani 1 1 d . . . . .
C53 C 0.47473(14) 0.52553(15) 0.08319(8) 0.0319(4) Uani 1 1 d . . . . .
C54 C 0.46042(14) 0.53169(14) 0.01963(8) 0.0303(4) Uani 1 1 d . . . . .
C55 C 0.36674(14) 0.60106(15) -0.00662(8) 0.0319(4) Uani 1 1 d . . . . .
C56 C 0.28209(14) 0.67075(15) 0.03173(8) 0.0334(4) Uani 1 1 d . . . . .
C57 C 0.35319(14) 0.60510(15) -0.06743(8) 0.0341(4) Uani 1 1 d . . . . .
H57 H 0.288476 0.651683 -0.083405 0.041 Uiso 1 1 calc R U . . .
C58 C 0.56847(14) 0.45718(15) 0.10728(8) 0.0321(4) Uani 1 1 d . . . . .
C59 C 0.59760(14) 0.44363(15) 0.17234(8) 0.0327(4) Uani 1 1 d . . . . .
C60 C 0.67209(14) 0.50829(15) 0.17785(8) 0.0344(4) Uani 1 1 d . . . . .
C61 C 0.70989(16) 0.59431(17) 0.12623(10) 0.0433(5) Uani 1 1 d . . . . .
H61 H 0.687974 0.606424 0.085659 0.052 Uiso 1 1 calc R U . . .
C62 C 0.77659(18) 0.65962(18) 0.13350(11) 0.0530(5) Uani 1 1 d . . . . .
H62 H 0.799420 0.717788 0.098464 0.064 Uiso 1 1 calc R U . . .
C63 C 0.81246(17) 0.6414(2) 0.19327(12) 0.0543(6) Uani 1 1 d . . . . .
H63 H 0.858248 0.688253 0.198198 0.065 Uiso 1 1 calc R U . . .
C64 C 0.78197(16) 0.55800(18) 0.24317(11) 0.0485(5) Uani 1 1 d . . . . .
H64 H 0.808473 0.545507 0.282466 0.058 Uiso 1 1 calc R U . . .
C65 C 0.71066(15) 0.48843(16) 0.23781(9) 0.0375(4) Uani 1 1 d . . . . .
C66 C 0.67599(15) 0.40411(17) 0.28885(9) 0.0403(5) Uani 1 1 d . . . . .
H66 H 0.702695 0.390388 0.328204 0.048 Uiso 1 1 calc R U . . .
C67 C 0.60343(15) 0.33932(16) 0.28403(8) 0.0369(4) Uani 1 1 d . . . . .
C68 C 0.56890(18) 0.25162(18) 0.33611(9) 0.0481(5) Uani 1 1 d . . . . .
H68 H 0.596349 0.236964 0.375320 0.058 Uiso 1 1 calc R U . . .
C69 C 0.49837(19) 0.1891(2) 0.33112(10) 0.0557(6) Uani 1 1 d . . . . .
H69 H 0.477668 0.130269 0.366362 0.067 Uiso 1 1 calc R U . . .
C70 C 0.45486(19) 0.2104(2) 0.27357(11) 0.0556(6) Uani 1 1 d . . . . .
H70 H 0.404054 0.166772 0.270606 0.067 Uiso 1 1 calc R U . . .
C71 C 0.48553(17) 0.29340(17) 0.22239(9) 0.0438(5) Uani 1 1 d . . . . .
H71 H 0.455108 0.306983 0.184233 0.053 Uiso 1 1 calc R U . . .
C72 C 0.56153(15) 0.35976(15) 0.22468(8) 0.0350(4) Uani 1 1 d . . . . .
C49A C 0.1097(2) 0.5863(3) 0.20752(13) 0.0608(7) Uani 0.8686(19) 1 d D U P A 1
C50A C 0.10000(19) 0.6897(2) 0.15658(11) 0.0483(6) Uani 0.8686(19) 1 d D . P A 1
H50A H 0.042964 0.747713 0.173717 0.058 Uiso 0.8686(19) 1 calc R U P A 1
H50B H 0.072955 0.676781 0.120550 0.058 Uiso 0.8686(19) 1 calc R U P A 1
C51A C 0.21235(15) 0.73141(16) 0.13129(9) 0.0384(4) Uani 0.8686(19) 1 d D . P A 1
H51A H 0.198053 0.807493 0.103775 0.046 Uiso 0.8686(19) 1 calc R U P A 1
H51B H 0.243787 0.735452 0.168152 0.046 Uiso 0.8686(19) 1 calc R U P A 1
O9A O 0.0666(3) 0.6023(2) 0.26527(10) 0.1069(9) Uani 0.8686(19) 1 d D . P A 1
H9AO H 0.078113 0.542076 0.292807 0.160 Uiso 0.8686(19) 1 calc R U P A 1
O10A O 0.1507(2) 0.49550(19) 0.19835(12) 0.0915(7) Uani 0.8686(19) 1 d D . P A 1
C49B C 0.0408(7) 0.7364(8) 0.2166(4) 0.0624(15) Uani 0.1314(19) 1 d D U P A 2
C50B C 0.1346(9) 0.6648(5) 0.1848(5) 0.0483(6) Uani 0.1314(19) 1 d D . P A 2
H50C H 0.103108 0.617880 0.166446 0.058 Uiso 0.1314(19) 1 calc R U P A 2
H50D H 0.179647 0.614966 0.217193 0.058 Uiso 0.1314(19) 1 calc R U P A 2
C51B C 0.21235(15) 0.73141(16) 0.13129(9) 0.0384(4) Uani 0.1314(19) 1 d D . P A 2
H51C H 0.165931 0.788175 0.101995 0.046 Uiso 0.1314(19) 1 calc R U P A 2
H51D H 0.251860 0.770497 0.150441 0.046 Uiso 0.1314(19) 1 calc R U P A 2
O9B O -0.0012(12) 0.6855(11) 0.2750(4) 0.1069(9) Uani 0.1314(19) 1 d D . P A 2
H9BO H -0.068546 0.716126 0.284880 0.160 Uiso 0.1314(19) 1 calc R U P A 2
O10B O 0.0053(10) 0.8320(7) 0.1930(5) 0.0915(7) Uani 0.1314(19) 1 d D . P A 2

loop_
_atom_site_aniso_label
_atom_site_aniso_U_11
_atom_site_aniso_U_22
_atom_site_aniso_U_33
_atom_site_aniso_U_23
_atom_site_aniso_U_13
_atom_site_aniso_U_12
C1 0.0351(10) 0.0537(13) 0.0373(10) -0.0193(9) -0.0058(8) -0.0106(9)
O2 0.0524(9) 0.0582(10) 0.0656(9) -0.0265(8) -0.0255(7) -0.0006(7)
N2 0.0310(7) 0.0398(9) 0.0343(8) -0.0102(7) -0.0131(6) -0.0052(7)
C2 0.0432(11) 0.0457(12) 0.0405(10) -0.0108(9) -0.0092(8) -0.0119(9)
O3 0.0541(8) 0.0528(9) 0.0338(7) -0.0096(6) -0.0177(6) -0.0183(7)
N3 0.0317(7) 0.0332(8) 0.0331(8) -0.0119(6) -0.0092(6) 0.0000(6)
C3 0.0421(10) 0.0400(11) 0.0384(10) -0.0126(8) -0.0107(8) -0.0083(9)
O4 0.0703(10) 0.0549(9) 0.0385(8) 0.0016(7) -0.0191(7) -0.0277(8)
C4 0.0354(9) 0.0397(11) 0.0320(9) -0.0124(8) -0.0101(8) -0.0033(8)
O5 0.0456(7) 0.0431(8) 0.0399(7) -0.0031(6) -0.0184(6) -0.0124(6)
C5 0.0308(9) 0.0381(10) 0.0291(9) -0.0100(8) -0.0096(7) -0.0030(8)
O6 0.0794(10) 0.0697(10) 0.0398(8) -0.0023(7) -0.0325(7) -0.0341(9)
C6 0.0297(9) 0.0385(10) 0.0291(9) -0.0098(8) -0.0108(7) -0.0019(8)
O7 0.0508(9) 0.0489(9) 0.0679(10) -0.0195(8) -0.0191(7) -0.0059(7)
C7 0.0361(10) 0.0414(11) 0.0309(9) -0.0078(8) -0.0104(7) -0.0071(8)
O8 0.0440(8) 0.0603(10) 0.0806(11) -0.0176(9) -0.0280(8) -0.0029(7)
C8 0.0418(10) 0.0427(11) 0.0318(10) -0.0069(9) -0.0102(8) -0.0078(9)
C9 0.0290(9) 0.0398(10) 0.0307(9) -0.0111(8) -0.0112(7) -0.0009(8)
C10 0.0340(9) 0.0388(10) 0.0293(9) -0.0055(8) -0.0120(7) -0.0042(8)
O11 0.0454(7) 0.0547(9) 0.0365(7) -0.0213(6) -0.0178(6) 0.0076(6)
C11 0.0288(9) 0.0373(10) 0.0316(9) -0.0085(8) -0.0112(7) -0.0009(8)
O12 0.0372(7) 0.0469(8) 0.0388(7) -0.0123(6) -0.0139(6) 0.0067(6)
C12 0.0289(9) 0.0396(11) 0.0347(9) -0.0103(8) -0.0114(7) -0.0022(8)
C13 0.0377(10) 0.0462(12) 0.0342(10) -0.0114(8) -0.0151(8) -0.0062(9)
O1 0.0533(9) 0.0478(9) 0.0612(9) -0.0207(8) -0.0190(7) -0.0037(7)
N1 0.0369(8) 0.0390(9) 0.0321(8) -0.0101(7) -0.0098(6) -0.0084(7)
C14 0.0320(9) 0.0453(11) 0.0311(9) -0.0109(8) -0.0120(7) -0.0044(8)
C15 0.0371(10) 0.0466(11) 0.0285(9) -0.0101(8) -0.0125(8) -0.0063(8)
C16 0.0426(10) 0.0472(12) 0.0280(9) -0.0036(8) -0.0128(8) -0.0092(9)
C17 0.0279(9) 0.0394(10) 0.0297(9) -0.0098(8) -0.0101(7) -0.0020(8)
C18 0.0373(10) 0.0392(11) 0.0441(10) -0.0135(9) -0.0157(8) -0.0065(8)
C19 0.0394(10) 0.0448(12) 0.0477(11) -0.0094(9) -0.0146(9) -0.0101(9)
C20 0.0356(10) 0.0517(13) 0.0388(10) -0.0153(9) -0.0087(8) -0.0110(9)
C21 0.0359(9) 0.0381(10) 0.0266(9) -0.0064(7) -0.0093(7) -0.0094(8)
C22 0.0352(9) 0.0350(10) 0.0322(9) -0.0070(8) -0.0092(7) -0.0088(8)
C23 0.0375(10) 0.0397(11) 0.0392(10) -0.0095(8) -0.0089(8) -0.0088(8)
C24 0.0366(10) 0.0430(12) 0.0542(12) -0.0140(10) -0.0060(9) -0.0041(9)
C25 0.0449(11) 0.0522(13) 0.0474(12) -0.0219(10) 0.0039(9) -0.0093(10)
C26 0.0513(12) 0.0513(13) 0.0345(10) -0.0163(9) -0.0036(9) -0.0141(10)
C27 0.0405(10) 0.0396(11) 0.0302(9) -0.0108(8) -0.0053(8) -0.0116(8)
C28 0.0453(10) 0.0457(11) 0.0266(9) -0.0090(8) -0.0125(8) -0.0135(9)
C29 0.0375(10) 0.0370(10) 0.0302(9) -0.0078(8) -0.0099(7) -0.0119(8)
C30 0.0409(10) 0.0455(11) 0.0338(9) -0.0064(8) -0.0173(8) -0.0079(9)
C31 0.0373(10) 0.0458(12) 0.0423(11) -0.0053(9) -0.0154(9) -0.0042(9)
C32 0.0373(10) 0.0486(12) 0.0394(10) -0.0115(9) -0.0084(8) -0.0017(9)
C33 0.0389(10) 0.0488(12) 0.0309(9) -0.0110(8) -0.0109(8) -0.0056(9)
C34 0.0333(9) 0.0383(10) 0.0286(9) -0.0064(8) -0.0103(7) -0.0091(8)
C35 0.0391(10) 0.0446(11) 0.0323(9) -0.0043(8) -0.0145(8) -0.0107(9)
C36 0.0447(10) 0.0432(11) 0.0302(9) -0.0051(8) -0.0151(8) -0.0133(9)
C37 0.0479(11) 0.0495(12) 0.0365(10) -0.0093(9) -0.0131(9) -0.0092(9)
C38 0.0514(12) 0.0567(14) 0.0516(12) -0.0165(11) -0.0093(10) -0.0070(11)
C39 0.0652(15) 0.0679(16) 0.0481(12) -0.0271(11) -0.0043(11) -0.0137(13)
C40 0.0731(16) 0.0696(16) 0.0358(11) -0.0167(10) -0.0141(10) -0.0241(13)
C41 0.0541(12) 0.0517(13) 0.0325(10) -0.0079(9) -0.0130(9) -0.0192(10)
C42 0.0564(13) 0.0671(15) 0.0366(10) -0.0049(10) -0.0254(10) -0.0187(11)
C43 0.0460(11) 0.0547(13) 0.0425(11) 0.0001(10) -0.0210(9) -0.0149(10)
C44 0.0495(13) 0.0701(16) 0.0610(14) 0.0046(12) -0.0272(11) -0.0134(12)
C45 0.0407(12) 0.0709(17) 0.0766(17) -0.0016(14) -0.0188(12) -0.0018(12)
C46 0.0445(12) 0.0660(16) 0.0616(14) -0.0085(12) -0.0042(11) -0.0041(11)
C47 0.0433(11) 0.0618(14) 0.0429(11) -0.0066(10) -0.0098(9) -0.0084(10)
C48 0.0414(10) 0.0472(12) 0.0364(10) -0.0033(9) -0.0150(8) -0.0122(9)
C52 0.0342(9) 0.0350(10) 0.0343(9) -0.0100(8) -0.0123(7) -0.0032(8)
C53 0.0328(9) 0.0329(10) 0.0330(9) -0.0091(7) -0.0116(7) -0.0041(8)
C54 0.0311(9) 0.0307(10) 0.0305(9) -0.0069(7) -0.0105(7) -0.0040(7)
C55 0.0314(9) 0.0328(10) 0.0327(9) -0.0084(7) -0.0102(7) -0.0029(7)
C56 0.0302(9) 0.0360(10) 0.0347(9) -0.0070(8) -0.0121(7) -0.0026(8)
C57 0.0327(9) 0.0341(10) 0.0357(9) -0.0070(8) -0.0151(8) 0.0009(8)
C58 0.0336(9) 0.0339(10) 0.0309(9) -0.0074(7) -0.0114(7) -0.0051(8)
C59 0.0307(9) 0.0350(10) 0.0340(9) -0.0105(8) -0.0140(7) 0.0019(7)
C60 0.0307(9) 0.0357(10) 0.0379(10) -0.0116(8) -0.0120(8) 0.0012(8)
C61 0.0405(10) 0.0422(12) 0.0470(11) -0.0092(9) -0.0116(9) -0.0045(9)
C62 0.0468(12) 0.0449(13) 0.0666(14) -0.0087(11) -0.0104(10) -0.0119(10)
C63 0.0397(11) 0.0547(14) 0.0778(16) -0.0237(12) -0.0147(11) -0.0124(10)
C64 0.0400(11) 0.0545(14) 0.0616(13) -0.0252(11) -0.0225(10) -0.0016(10)
C65 0.0314(9) 0.0409(11) 0.0449(10) -0.0167(9) -0.0160(8) 0.0015(8)
C66 0.0400(10) 0.0505(12) 0.0357(10) -0.0157(9) -0.0188(8) -0.0001(9)
C67 0.0384(10) 0.0410(11) 0.0314(9) -0.0098(8) -0.0127(8) 0.0007(8)
C68 0.0555(12) 0.0524(13) 0.0353(10) -0.0033(9) -0.0159(9) -0.0088(10)
C69 0.0658(14) 0.0576(14) 0.0411(11) 0.0025(10) -0.0132(10) -0.0196(12)
C70 0.0589(13) 0.0570(14) 0.0578(13) -0.0078(11) -0.0171(11) -0.0240(11)
C71 0.0490(11) 0.0486(12) 0.0401(10) -0.0092(9) -0.0178(9) -0.0128(10)
C72 0.0336(9) 0.0394(11) 0.0344(9) -0.0116(8) -0.0120(8) -0.0016(8)
C49A 0.0576(16) 0.0627(19) 0.0632(17) -0.0143(14) -0.0054(13) -0.0186(14)
C50A 0.0424(13) 0.0571(16) 0.0447(14) -0.0126(12) -0.0058(11) -0.0079(12)
C51A 0.0371(10) 0.0403(11) 0.0383(10) -0.0147(8) -0.0070(8) -0.0008(8)
O9A 0.134(2) 0.103(2) 0.0554(13) -0.0049(13) 0.0050(14) -0.0035(17)
O10A 0.1139(19) 0.0540(14) 0.1044(17) -0.0108(12) -0.0201(14) -0.0191(13)
C49B 0.060(3) 0.064(3) 0.064(3) -0.015(2) -0.006(2) -0.018(2)
C50B 0.0424(13) 0.0571(16) 0.0447(14) -0.0126(12) -0.0058(11) -0.0079(12)
C51B 0.0371(10) 0.0403(11) 0.0383(10) -0.0147(8) -0.0070(8) -0.0008(8)
O9B 0.134(2) 0.103(2) 0.0554(13) -0.0049(13) 0.0050(14) -0.0035(17)
O10B 0.1139(19) 0.0540(14) 0.1044(17) -0.0108(12) -0.0201(14) -0.0191(13)

loop_
_atom_type_symbol
_atom_type_description
_atom_type_scat_dispersion_real
_atom_type_scat_dispersion_imag
_atom_type_scat_source
C C 0.0181 0.0091 'International Tables Vol C Tables 4.2.6.8 and 6.1.1.4'
H H 0.0000 0.0000 'International Tables Vol C Tables 4.2.6.8 and 6.1.1.4'
N N 0.0311 0.0180 'International Tables Vol C Tables 4.2.6.8 and 6.1.1.4'
O O 0.0492 0.0322 'International Tables Vol C Tables 4.2.6.8 and 6.1.1.4'

loop_
_exptl_crystal_face_index_h
_exptl_crystal_face_index_k
_exptl_crystal_face_index_l
_exptl_crystal_face_perp_dist
0 0 -1 0.0132
-2 -1 2 0.0291
2 1 -1 0.0297
-7 0 4 0.0230
7 0 -4 0.0230
0 -8 -6 0.0360
8 0 0 0.0251
0 -7 3 0.0349
0 7 -3 0.0418
0 0 13 0.0123
0 6 12 0.0383
-6 0 7 0.0212
0 -6 -12 0.0325
0 8 6 0.0441
0 3 -11 0.0238
-6 0 -10 0.0297

loop_
_geom_angle_atom_site_label_1
_geom_angle_atom_site_label_2
_geom_angle_atom_site_label_3
_geom_angle
_geom_angle_site_symmetry_1
_geom_angle_site_symmetry_3
_geom_angle_publ_flag
O2 C1 O1 122.97(19) . . ?
O2 C1 C2 118.89(18) . . ?
O1 C1 C2 118.10(16) . . ?
C1 O2 H2O 109.5 . . ?
C12 N2 C13 125.01(15) . . ?
C12 N2 C18 116.38(15) . . ?
C13 N2 C18 118.52(13) . . ?
C1 C2 C3 115.44(16) . . ?
C1 C2 H2A 108.4 . . ?
C3 C2 H2A 108.4 . . ?
C1 C2 H2B 108.4 . . ?
C3 C2 H2B 108.4 . . ?
H2A C2 H2B 107.5 . . ?
C56 N3 C52 124.89(14) . . ?
C56 N3 C51B 116.67(14) . . ?
C52 N3 C51B 118.34(14) . . ?
C56 N3 C51A 116.67(14) . . ?
C52 N3 C51A 118.34(14) . . ?
N1 C3 C2 114.17(15) . . ?
N1 C3 H3A 108.7 . . ?
C2 C3 H3A 108.7 . . ?
N1 C3 H3B 108.7 . . ?
C2 C3 H3B 108.7 . . ?
H3A C3 H3B 107.6 . . ?
O3 C4 N1 119.66(16) . . ?
O3 C4 C5 122.76(16) . . ?
N1 C4 C5 117.58(14) . . ?
C9 C5 C6 119.78(16) . . ?
C9 C5 C4 121.32(14) . . ?
C6 C5 C4 118.91(15) . . ?
C7 C6 C17 118.49(15) . . ?
C7 C6 C5 120.94(16) . . ?
C17 C6 C5 120.57(16) . . ?
C20 O7 H7O 109.5 . . ?
C16 C7 C6 120.12(17) . . ?
C16 C7 C8 119.38(16) . . ?
C6 C7 C8 120.49(15) . . ?
C20 O8 H8O 109.5 . . ?
O4 C8 N1 120.72(17) . . ?
O4 C8 C7 122.55(16) . . ?
N1 C8 C7 116.73(16) . . ?
C5 C9 C10 118.70(15) . . ?
C5 C9 C21 126.26(16) . . ?
C10 C9 C21 115.02(15) . . ?
C11 C10 C9 122.13(16) . . ?
C11 C10 H10 118.9 . . ?
C9 C10 H10 118.9 . . ?
C10 C11 C17 120.31(16) . . ?
C10 C11 C12 119.13(16) . . ?
C17 C11 C12 120.54(15) . . ?
O5 C12 N2 120.68(16) . . ?
O5 C12 C11 122.37(15) . . ?
N2 C12 C11 116.93(16) . . ?
O6 C13 N2 119.43(17) . . ?
O6 C13 C14 122.77(17) . . ?
N2 C13 C14 117.80(14) . . ?
C1 O1 H1O 109.5 . . ?
C8 N1 C4 125.15(15) . . ?
C8 N1 C3 117.56(15) . . ?
C4 N1 C3 117.25(14) . . ?
C15 C14 C17 119.85(16) . . ?
C15 C14 C13 121.55(15) . . ?
C17 C14 C13 118.58(16) . . ?
C14 C15 C16 118.69(15) . . ?
C14 C15 C35 123.77(16) . . ?
C16 C15 C35 117.53(16) . . ?
C7 C16 C15 122.21(17) . . ?
C7 C16 H16 118.9 . . ?
C15 C16 H16 118.9 . . ?
C11 C17 C6 118.32(15) . . ?
C11 C17 C14 121.04(16) . . ?
C6 C17 C14 120.62(16) . . ?
N2 C18 C19 112.93(15) . . ?
N2 C18 H18A 109.0 . . ?
C19 C18 H18A 109.0 . . ?
N2 C18 H18B 109.0 . . ?
C19 C18 H18B 109.0 . . ?
H18A C18 H18B 107.8 . . ?
C20 C19 C18 114.49(16) . . ?
C20 C19 H19A 108.6 . . ?
C18 C19 H19A 108.6 . . ?
C20 C19 H19B 108.6 . . ?
C18 C19 H19B 108.6 . . ?
H19A C19 H19B 107.6 . . ?
O8 C20 O7 122.60(19) . . ?
O8 C20 C19 118.49(18) . . ?
O7 C20 C19 118.88(16) . . ?
C34 C21 C22 121.21(15) . . ?
C34 C21 C9 120.01(15) . . ?
C22 C21 C9 118.23(15) . . ?
C21 C22 C23 123.23(15) . . ?
C21 C22 C27 118.55(16) . . ?
C23 C22 C27 118.21(16) . . ?
C24 C23 C22 121.62(17) . . ?
C24 C23 H23 119.2 . . ?
C22 C23 H23 119.2 . . ?
C23 C24 C25 120.00(18) . . ?
C23 C24 H24 120.0 . . ?
C25 C24 H24 120.0 . . ?
C26 C25 C24 120.54(18) . . ?
C26 C25 H25 119.7 . . ?
C24 C25 H25 119.7 . . ?
C25 C26 C27 121.40(17) . . ?
C25 C26 H26 119.3 . . ?
C27 C26 H26 119.3 . . ?
C28 C27 C26 121.93(16) . . ?
C28 C27 C22 119.82(16) . . ?
C26 C27 C22 118.22(17) . . ?
C27 C28 C29 121.72(15) . . ?
C27 C28 H28 119.1 . . ?
C29 C28 H28 119.1 . . ?
C28 C29 C30 122.01(15) . . ?
C28 C29 C34 119.28(16) . . ?
C30 C29 C34 118.71(16) . . ?
C31 C30 C29 121.04(16) . . ?
C31 C30 H30 119.5 . . ?
C29 C30 H30 119.5 . . ?
C30 C31 C32 120.53(17) . . ?
C30 C31 H31 119.7 . . ?
C32 C31 H31 119.7 . . ?
C33 C32 C31 120.16(18) . . ?
C33 C32 H32 119.9 . . ?
C31 C32 H32 119.9 . . ?
C32 C33 C34 121.51(16) . . ?
C32 C33 H33 119.2 . . ?
C34 C33 H33 119.2 . . ?
C21 C34 C33 122.61(15) . . ?
C21 C34 C29 119.36(15) . . ?
C33 C34 C29 118.03(15) . . ?
C48 C35 C36 121.53(15) . . ?
C48 C35 C15 119.02(16) . . ?
C36 C35 C15 119.42(16) . . ?
C35 C36 C37 123.06(15) . . ?
C35 C36 C41 118.59(17) . . ?
C37 C36 C41 118.34(17) . . ?
C38 C37 C36 121.33(17) . . ?
C38 C37 H37 119.3 . . ?
C36 C37 H37 119.3 . . ?
C37 C38 C39 120.7(2) . . ?
C37 C38 H38 119.7 . . ?
C39 C38 H38 119.7 . . ?
C40 C39 C38 120.0(2) . . ?
C40 C39 H39 120.0 . . ?
C38 C39 H39 120.0 . . ?
C39 C40 C41 121.85(19) . . ?
C39 C40 H40 119.1 . . ?
C41 C40 H40 119.1 . . ?
C42 C41 C40 122.44(18) . . ?
C42 C41 C36 119.74(18) . . ?
C40 C41 C36 117.81(19) . . ?
C43 C42 C41 121.79(17) . . ?
C43 C42 H42 119.1 . . ?
C41 C42 H42 119.1 . . ?
C42 C43 C44 122.13(18) . . ?
C42 C43 C48 119.57(18) . . ?
C44 C43 C48 118.3(2) . . ?
C45 C44 C43 121.1(2) . . ?
C45 C44 H44 119.4 . . ?
C43 C44 H44 119.4 . . ?
C44 C45 C46 120.6(2) . . ?
C44 C45 H45 119.7 . . ?
C46 C45 H45 119.7 . . ?
C47 C46 C45 120.5(2) . . ?
C47 C46 H46 119.8 . . ?
C45 C46 H46 119.8 . . ?
C46 C47 C48 121.36(19) . . ?
C46 C47 H47 119.3 . . ?
C48 C47 H47 119.3 . . ?
C35 C48 C47 123.17(16) . . ?
C35 C48 C43 118.68(18) . . ?
C47 C48 C43 118.15(18) . . ?
O11 C52 N3 119.77(16) . . ?
O11 C52 C53 122.79(15) . . ?
N3 C52 C53 117.44(14) . . ?
C58 C53 C54 119.87(16) . . ?
C58 C53 C52 121.20(15) . . ?
C54 C53 C52 118.92(15) . . ?
C55 C54 C54 117.34(18) . 2_665 ?
C55 C54 C53 121.39(15) . . ?
C54 C54 C53 121.27(18) 2_665 . ?
C57 C55 C54 120.81(16) . . ?
C57 C55 C56 119.34(15) . . ?
C54 C55 C56 119.85(15) . . ?
O12 C56 N3 120.39(16) . . ?
O12 C56 C55 122.17(15) . . ?
N3 C56 C55 117.44(14) . . ?
C55 C57 C58 122.55(15) . 2_665 ?
C55 C57 H57 118.7 . . ?
C58 C57 H57 118.7 2_665 . ?
C53 C58 C57 118.15(15) . 2_665 ?
C53 C58 C59 126.48(16) . . ?
C57 C58 C59 115.36(14) 2_665 . ?
C72 C59 C60 120.60(15) . . ?
C72 C59 C58 120.43(15) . . ?
C60 C59 C58 118.59(16) . . ?
C59 C60 C61 122.30(16) . . ?
C59 C60 C65 119.55(17) . . ?
C61 C60 C65 118.14(16) . . ?
C62 C61 C60 121.44(19) . . ?
C62 C61 H61 119.3 . . ?
C60 C61 H61 119.3 . . ?
C61 C62 C63 120.3(2) . . ?
C61 C62 H62 119.9 . . ?
C63 C62 H62 119.9 . . ?
C64 C63 C62 120.47(19) . . ?
C64 C63 H63 119.8 . . ?
C62 C63 H63 119.8 . . ?
C63 C64 C65 121.04(19) . . ?
C63 C64 H64 119.5 . . ?
C65 C64 H64 119.5 . . ?
C66 C65 C64 122.05(17) . . ?
C66 C65 C60 119.35(16) . . ?
C64 C65 C60 118.60(18) . . ?
C67 C66 C65 121.77(16) . . ?
C67 C66 H66 119.1 . . ?
C65 C66 H66 119.1 . . ?
C66 C67 C68 121.89(16) . . ?
C66 C67 C72 119.72(17) . . ?
C68 C67 C72 118.39(17) . . ?
C69 C68 C67 121.59(18) . . ?
C69 C68 H68 119.2 . . ?
C67 C68 H68 119.2 . . ?
C68 C69 C70 120.3(2) . . ?
C68 C69 H69 119.9 . . ?
C70 C69 H69 119.9 . . ?
C71 C70 C69 120.3(2) . . ?
C71 C70 H70 119.9 . . ?
C69 C70 H70 119.9 . . ?
C70 C71 C72 121.62(17) . . ?
C70 C71 H71 119.2 . . ?
C72 C71 H71 119.2 . . ?
C59 C72 C71 123.19(16) . . ?
C59 C72 C67 118.99(16) . . ?
C71 C72 C67 117.82(17) . . ?
O10A C49A O9A 122.4(3) . . ?
O10A C49A C50A 124.7(3) . . ?
O9A C49A C50A 112.9(3) . . ?
C49A C50A C51A 112.5(2) . . ?
C49A C50A H50A 109.1 . . ?
C51A C50A H50A 109.1 . . ?
C49A C50A H50B 109.1 . . ?
C51A C50A H50B 109.1 . . ?
H50A C50A H50B 107.8 . . ?
N3 C51A C50A 113.50(16) . . ?
N3 C51A H51A 108.9 . . ?
C50A C51A H51A 108.9 . . ?
N3 C51A H51B 108.9 . . ?
C50A C51A H51B 108.9 . . ?
H51A C51A H51B 107.7 . . ?
C49A O9A H9AO 109.5 . . ?
O10B C49B O9B 122.4(3) . . ?
O10B C49B C50B 124.7(3) . . ?
O9B C49B C50B 112.9(3) . . ?
C49B C50B C51B 112.4(2) . . ?
C49B C50B H50C 109.1 . . ?
C51B C50B H50C 109.1 . . ?
C49B C50B H50D 109.1 . . ?
C51B C50B H50D 109.1 . . ?
H50C C50B H50D 107.8 . . ?
N3 C51B C50B 112.3(3) . . ?
N3 C51B H51C 109.1 . . ?
C50B C51B H51C 109.1 . . ?
N3 C51B H51D 109.1 . . ?
C50B C51B H51D 109.1 . . ?
H51C C51B H51D 107.9 . . ?
C49B O9B H9BO 109.5 . . ?

loop_
_geom_bond_atom_site_label_1
_geom_bond_atom_site_label_2
_geom_bond_distance
_geom_bond_site_symmetry_2
_geom_bond_publ_flag
C1 O2 1.262(2) . ?
C1 O1 1.264(2) . ?
C1 C2 1.493(3) . ?
O2 H2O 0.8400 . ?
N2 C12 1.385(2) . ?
N2 C13 1.397(2) . ?
N2 C18 1.471(2) . ?
C2 C3 1.519(3) . ?
C2 H2A 0.9900 . ?
C2 H2B 0.9900 . ?
O3 C4 1.213(2) . ?
N3 C56 1.390(2) . ?
N3 C52 1.404(2) . ?
N3 C51B 1.469(2) . ?
N3 C51A 1.469(2) . ?
C3 N1 1.470(2) . ?
C3 H3A 0.9900 . ?
C3 H3B 0.9900 . ?
O4 C8 1.214(2) . ?
C4 N1 1.402(2) . ?
C4 C5 1.481(2) . ?
O5 C12 1.215(2) . ?
C5 C9 1.390(2) . ?
C5 C6 1.421(2) . ?
O6 C13 1.209(2) . ?
C6 C7 1.407(2) . ?
C6 C17 1.415(2) . ?
O7 C20 1.270(2) . ?
O7 H7O 0.8400 . ?
C7 C16 1.380(2) . ?
C7 C8 1.483(3) . ?
O8 C20 1.263(2) . ?
O8 H8O 0.8400 . ?
C8 N1 1.384(2) . ?
C9 C10 1.408(2) . ?
C9 C21 1.494(2) . ?
C10 C11 1.371(2) . ?
C10 H10 0.9500 . ?
O11 C52 1.212(2) . ?
C11 C17 1.408(2) . ?
C11 C12 1.476(3) . ?
O12 C56 1.221(2) . ?
C13 C14 1.488(3) . ?
O1 H1O 0.8400 . ?
C14 C15 1.393(3) . ?
C14 C17 1.421(2) . ?
C15 C16 1.406(3) . ?
C15 C35 1.500(2) . ?
C16 H16 0.9500 . ?
C18 C19 1.533(3) . ?
C18 H18A 0.9900 . ?
C18 H18B 0.9900 . ?
C19 C20 1.478(3) . ?
C19 H19A 0.9900 . ?
C19 H19B 0.9900 . ?
C21 C34 1.403(2) . ?
C21 C22 1.407(2) . ?
C22 C23 1.426(2) . ?
C22 C27 1.437(2) . ?
C23 C24 1.353(3) . ?
C23 H23 0.9500 . ?
C24 C25 1.424(3) . ?
C24 H24 0.9500 . ?
C25 C26 1.350(3) . ?
C25 H25 0.9500 . ?
C26 C27 1.426(3) . ?
C26 H26 0.9500 . ?
C27 C28 1.387(3) . ?
C28 C29 1.392(3) . ?
C28 H28 0.9500 . ?
C29 C30 1.423(2) . ?
C29 C34 1.431(2) . ?
C30 C31 1.354(3) . ?
C30 H30 0.9500 . ?
C31 C32 1.416(3) . ?
C31 H31 0.9500 . ?
C32 C33 1.354(3) . ?
C32 H32 0.9500 . ?
C33 C34 1.425(2) . ?
C33 H33 0.9500 . ?
C35 C48 1.400(3) . ?
C35 C36 1.402(3) . ?
C36 C37 1.416(3) . ?
C36 C41 1.436(2) . ?
C37 C38 1.357(3) . ?
C37 H37 0.9500 . ?
C38 C39 1.407(3) . ?
C38 H38 0.9500 . ?
C39 C40 1.349(3) . ?
C39 H39 0.9500 . ?
C40 C41 1.427(3) . ?
C40 H40 0.9500 . ?
C41 C42 1.385(3) . ?
C42 C43 1.381(3) . ?
C42 H42 0.9500 . ?
C43 C44 1.429(3) . ?
C43 C48 1.440(2) . ?
C44 C45 1.348(4) . ?
C44 H44 0.9500 . ?
C45 C46 1.415(3) . ?
C45 H45 0.9500 . ?
C46 C47 1.354(3) . ?
C46 H46 0.9500 . ?
C47 C48 1.420(3) . ?
C47 H47 0.9500 . ?
C52 C53 1.485(2) . ?
C53 C58 1.388(2) . ?
C53 C54 1.425(2) . ?
C54 C55 1.411(2) . ?
C54 C54 1.414(3) 2_665 ?
C55 C57 1.369(2) . ?
C55 C56 1.478(2) . ?
C57 C58 1.410(2) 2_665 ?
C57 H57 0.9500 . ?
C58 C59 1.505(2) . ?
C59 C72 1.403(3) . ?
C59 C60 1.409(2) . ?
C60 C61 1.418(3) . ?
C60 C65 1.436(2) . ?
C61 C62 1.355(3) . ?
C61 H61 0.9500 . ?
C62 C63 1.420(3) . ?
C62 H62 0.9500 . ?
C63 C64 1.351(3) . ?
C63 H63 0.9500 . ?
C64 C65 1.425(3) . ?
C64 H64 0.9500 . ?
C65 C66 1.386(3) . ?
C66 C67 1.385(3) . ?
C66 H66 0.9500 . ?
C67 C68 1.424(3) . ?
C67 C72 1.444(2) . ?
C68 C69 1.345(3) . ?
C68 H68 0.9500 . ?
C69 C70 1.415(3) . ?
C69 H69 0.9500 . ?
C70 C71 1.363(3) . ?
C70 H70 0.9500 . ?
C71 C72 1.414(3) . ?
C71 H71 0.9500 . ?
C49A O10A 1.206(3) . ?
C49A O9A 1.314(3) . ?
C49A C50A 1.473(4) . ?
C50A C51A 1.527(3) . ?
C50A H50A 0.9900 . ?
C50A H50B 0.9900 . ?
C51A H51A 0.9900 . ?
C51A H51B 0.9900 . ?
O9A H9AO 0.8400 . ?
C49B O10B 1.206(3) . ?
C49B O9B 1.314(3) . ?
C49B C50B 1.473(4) . ?
C50B C51B 1.527(3) . ?
C50B H50C 0.9900 . ?
C50B H50D 0.9900 . ?
C51B H51C 0.9900 . ?
C51B H51D 0.9900 . ?
O9B H9BO 0.8400 . ?

loop_
_geom_torsion_atom_site_label_1
_geom_torsion_atom_site_label_2
_geom_torsion_atom_site_label_3
_geom_torsion_atom_site_label_4
_geom_torsion
_geom_torsion_site_symmetry_1
_geom_torsion_site_symmetry_2
_geom_torsion_site_symmetry_3
_geom_torsion_site_symmetry_4
_geom_torsion_publ_flag
O2 C1 C2 C3 121.21(19) . . . . ?
O1 C1 C2 C3 -61.0(2) . . . . ?
C1 C2 C3 N1 52.9(2) . . . . ?
O3 C4 C5 C9 -6.0(3) . . . . ?
N1 C4 C5 C9 174.35(16) . . . . ?
O3 C4 C5 C6 174.18(17) . . . . ?
N1 C4 C5 C6 -5.5(2) . . . . ?
C9 C5 C6 C7 -175.44(16) . . . . ?
C4 C5 C6 C7 4.4(2) . . . . ?
C9 C5 C6 C17 3.5(3) . . . . ?
C4 C5 C6 C17 -176.69(15) . . . . ?
C17 C6 C7 C16 -1.3(3) . . . . ?
C5 C6 C7 C16 177.60(17) . . . . ?
C17 C6 C7 C8 179.81(16) . . . . ?
C5 C6 C7 C8 -1.3(3) . . . . ?
C16 C7 C8 O4 1.0(3) . . . . ?
C6 C7 C8 O4 179.92(18) . . . . ?
C16 C7 C8 N1 -179.64(16) . . . . ?
C6 C7 C8 N1 -0.8(3) . . . . ?
C6 C5 C9 C10 -3.0(2) . . . . ?
C4 C5 C9 C10 177.19(15) . . . . ?
C6 C5 C9 C21 175.87(16) . . . . ?
C4 C5 C9 C21 -4.0(3) . . . . ?
C5 C9 C10 C11 -0.8(3) . . . . ?
C21 C9 C10 C11 -179.80(16) . . . . ?
C9 C10 C11 C17 4.2(3) . . . . ?
C9 C10 C11 C12 -177.52(16) . . . . ?
C13 N2 C12 O5 179.15(17) . . . . ?
C18 N2 C12 O5 -4.3(2) . . . . ?
C13 N2 C12 C11 -2.3(2) . . . . ?
C18 N2 C12 C11 174.23(14) . . . . ?
C10 C11 C12 O5 4.3(3) . . . . ?
C17 C11 C12 O5 -177.46(17) . . . . ?
C10 C11 C12 N2 -174.28(15) . . . . ?
C17 C11 C12 N2 4.0(2) . . . . ?
C12 N2 C13 O6 -179.71(17) . . . . ?
C18 N2 C13 O6 3.8(3) . . . . ?
C12 N2 C13 C14 0.1(3) . . . . ?
C18 N2 C13 C14 -176.32(15) . . . . ?
O4 C8 N1 C4 178.77(18) . . . . ?
C7 C8 N1 C4 -0.6(3) . . . . ?
O4 C8 N1 C3 0.9(3) . . . . ?
C7 C8 N1 C3 -178.44(15) . . . . ?
O3 C4 N1 C8 -176.01(17) . . . . ?
C5 C4 N1 C8 3.7(3) . . . . ?
O3 C4 N1 C3 1.9(2) . . . . ?
C5 C4 N1 C3 -178.45(14) . . . . ?
C2 C3 N1 C8 79.1(2) . . . . ?
C2 C3 N1 C4 -98.91(18) . . . . ?
O6 C13 C14 C15 -1.3(3) . . . . ?
N2 C13 C14 C15 178.87(16) . . . . ?
O6 C13 C14 C17 -179.71(18) . . . . ?
N2 C13 C14 C17 0.4(2) . . . . ?
C17 C14 C15 C16 -1.8(3) . . . . ?
C13 C14 C15 C16 179.79(17) . . . . ?
C17 C14 C15 C35 176.90(17) . . . . ?
C13 C14 C15 C35 -1.5(3) . . . . ?
C6 C7 C16 C15 0.6(3) . . . . ?
C8 C7 C16 C15 179.50(17) . . . . ?
C14 C15 C16 C7 1.0(3) . . . . ?
C35 C15 C16 C7 -177.82(17) . . . . ?
C10 C11 C17 C6 -3.6(2) . . . . ?
C12 C11 C17 C6 178.13(15) . . . . ?
C10 C11 C17 C14 174.68(16) . . . . ?
C12 C11 C17 C14 -3.6(3) . . . . ?
C7 C6 C17 C11 178.76(16) . . . . ?
C5 C6 C17 C11 -0.2(2) . . . . ?
C7 C6 C17 C14 0.5(3) . . . . ?
C5 C6 C17 C14 -178.46(16) . . . . ?
C15 C14 C17 C11 -177.13(16) . . . . ?
C13 C14 C17 C11 1.3(3) . . . . ?
C15 C14 C17 C6 1.1(3) . . . . ?
C13 C14 C17 C6 179.56(16) . . . . ?
C12 N2 C18 C19 -70.48(19) . . . . ?
C13 N2 C18 C19 106.27(18) . . . . ?
N2 C18 C19 C20 -55.0(2) . . . . ?
C18 C19 C20 O8 -119.24(19) . . . . ?
C18 C19 C20 O7 62.7(2) . . . . ?
C5 C9 C21 C34 88.8(2) . . . . ?
C10 C9 C21 C34 -92.3(2) . . . . ?
C5 C9 C21 C22 -99.5(2) . . . . ?
C10 C9 C21 C22 79.3(2) . . . . ?
C34 C21 C22 C23 176.95(17) . . . . ?
C9 C21 C22 C23 5.4(3) . . . . ?
C34 C21 C22 C27 -2.0(3) . . . . ?
C9 C21 C22 C27 -173.54(16) . . . . ?
C21 C22 C23 C24 -179.60(18) . . . . ?
C27 C22 C23 C24 -0.7(3) . . . . ?
C22 C23 C24 C25 -0.2(3) . . . . ?
C23 C24 C25 C26 0.5(3) . . . . ?
C24 C25 C26 C27 0.0(3) . . . . ?
C25 C26 C27 C28 177.37(19) . . . . ?
C25 C26 C27 C22 -0.9(3) . . . . ?
C21 C22 C27 C28 1.9(3) . . . . ?
C23 C22 C27 C28 -177.11(17) . . . . ?
C21 C22 C27 C26 -179.82(17) . . . . ?
C23 C22 C27 C26 1.2(3) . . . . ?
C26 C27 C28 C29 -178.21(17) . . . . ?
C22 C27 C28 C29 0.0(3) . . . . ?
C27 C28 C29 C30 178.82(18) . . . . ?
C27 C28 C29 C34 -1.8(3) . . . . ?
C28 C29 C30 C31 179.93(18) . . . . ?
C34 C29 C30 C31 0.6(3) . . . . ?
C29 C30 C31 C32 -1.1(3) . . . . ?
C30 C31 C32 C33 0.0(3) . . . . ?
C31 C32 C33 C34 1.5(3) . . . . ?
C22 C21 C34 C33 -179.55(17) . . . . ?
C9 C21 C34 C33 -8.1(3) . . . . ?
C22 C21 C34 C29 0.2(3) . . . . ?
C9 C21 C34 C29 171.62(16) . . . . ?
C32 C33 C34 C21 177.86(18) . . . . ?
C32 C33 C34 C29 -1.9(3) . . . . ?
C28 C29 C34 C21 1.7(3) . . . . ?
C30 C29 C34 C21 -178.92(16) . . . . ?
C28 C29 C34 C33 -178.51(17) . . . . ?
C30 C29 C34 C33 0.8(3) . . . . ?
C14 C15 C35 C48 -88.7(2) . . . . ?
C16 C15 C35 C48 90.0(2) . . . . ?
C14 C15 C35 C36 93.1(2) . . . . ?
C16 C15 C35 C36 -88.1(2) . . . . ?
C48 C35 C36 C37 -178.18(18) . . . . ?
C15 C35 C36 C37 -0.1(3) . . . . ?
C48 C35 C36 C41 2.9(3) . . . . ?
C15 C35 C36 C41 -178.98(17) . . . . ?
C35 C36 C37 C38 -177.9(2) . . . . ?
C41 C36 C37 C38 1.0(3) . . . . ?
C36 C37 C38 C39 -0.8(3) . . . . ?
C37 C38 C39 C40 0.1(4) . . . . ?
C38 C39 C40 C41 0.4(4) . . . . ?
C39 C40 C41 C42 178.7(2) . . . . ?
C39 C40 C41 C36 -0.2(3) . . . . ?
C35 C36 C41 C42 -0.4(3) . . . . ?
C37 C36 C41 C42 -179.39(19) . . . . ?
C35 C36 C41 C40 178.52(18) . . . . ?
C37 C36 C41 C40 -0.4(3) . . . . ?
C40 C41 C42 C43 179.6(2) . . . . ?
C36 C41 C42 C43 -1.5(3) . . . . ?
C41 C42 C43 C44 -178.7(2) . . . . ?
C41 C42 C43 C48 1.0(3) . . . . ?
C42 C43 C44 C45 178.6(2) . . . . ?
C48 C43 C44 C45 -1.1(3) . . . . ?
C43 C44 C45 C46 0.1(4) . . . . ?
C44 C45 C46 C47 1.6(4) . . . . ?
C45 C46 C47 C48 -2.1(4) . . . . ?
C36 C35 C48 C47 177.18(19) . . . . ?
C15 C35 C48 C47 -0.9(3) . . . . ?
C36 C35 C48 C43 -3.4(3) . . . . ?
C15 C35 C48 C43 178.51(17) . . . . ?
C46 C47 C48 C35 -179.5(2) . . . . ?
C46 C47 C48 C43 1.1(3) . . . . ?
C42 C43 C48 C35 1.4(3) . . . . ?
C44 C43 C48 C35 -178.87(19) . . . . ?
C42 C43 C48 C47 -179.2(2) . . . . ?
C44 C43 C48 C47 0.6(3) . . . . ?
C56 N3 C52 O11 177.86(17) . . . . ?
C51B N3 C52 O11 1.5(3) . . . . ?
C51A N3 C52 O11 1.5(3) . . . . ?
C56 N3 C52 C53 -2.2(3) . . . . ?
C51B N3 C52 C53 -178.47(15) . . . . ?
C51A N3 C52 C53 -178.47(15) . . . . ?
O11 C52 C53 C58 -0.2(3) . . . . ?
N3 C52 C53 C58 179.81(16) . . . . ?
O11 C52 C53 C54 -179.57(17) . . . . ?
N3 C52 C53 C54 0.4(2) . . . . ?
C58 C53 C54 C55 -179.40(16) . . . . ?
C52 C53 C54 C55 0.0(3) . . . . ?
C58 C53 C54 C54 0.7(3) . . . 2_665 ?
C52 C53 C54 C54 -179.9(2) . . . 2_665 ?
C54 C54 C55 C57 0.8(3) 2_665 . . . ?
C53 C54 C55 C57 -179.12(17) . . . . ?
C54 C54 C55 C56 -178.99(19) 2_665 . . . ?
C53 C54 C55 C56 1.1(3) . . . . ?
C52 N3 C56 O12 -176.67(17) . . . . ?
C51B N3 C56 O12 -0.3(2) . . . . ?
C51A N3 C56 O12 -0.3(2) . . . . ?
C52 N3 C56 C55 3.2(2) . . . . ?
C51B N3 C56 C55 179.57(15) . . . . ?
C51A N3 C56 C55 179.57(15) . . . . ?
C57 C55 C56 O12 -2.5(3) . . . . ?
C54 C55 C56 O12 177.28(17) . . . . ?
C57 C55 C56 N3 177.62(16) . . . . ?
C54 C55 C56 N3 -2.6(2) . . . . ?
C54 C55 C57 C58 -1.1(3) . . . 2_665 ?
C56 C55 C57 C58 178.69(16) . . . 2_665 ?
C54 C53 C58 C57 -0.4(3) . . . 2_665 ?
C52 C53 C58 C57 -179.78(16) . . . 2_665 ?
C54 C53 C58 C59 178.24(16) . . . . ?
C52 C53 C58 C59 -1.1(3) . . . . ?
C53 C58 C59 C72 92.3(2) . . . . ?
C57 C58 C59 C72 -89.0(2) 2_665 . . . ?
C53 C58 C59 C60 -94.7(2) . . . . ?
C57 C58 C59 C60 84.0(2) 2_665 . . . ?
C72 C59 C60 C61 -179.56(17) . . . . ?
C58 C59 C60 C61 7.5(3) . . . . ?
C72 C59 C60 C65 -0.4(3) . . . . ?
C58 C59 C60 C65 -173.36(15) . . . . ?
C59 C60 C61 C62 176.33(18) . . . . ?
C65 C60 C61 C62 -2.8(3) . . . . ?
C60 C61 C62 C63 1.4(3) . . . . ?
C61 C62 C63 C64 1.0(3) . . . . ?
C62 C63 C64 C65 -1.8(3) . . . . ?
C63 C64 C65 C66 -178.36(19) . . . . ?
C63 C64 C65 C60 0.4(3) . . . . ?
C59 C60 C65 C66 1.5(3) . . . . ?
C61 C60 C65 C66 -179.33(17) . . . . ?
C59 C60 C65 C64 -177.27(16) . . . . ?
C61 C60 C65 C64 1.9(3) . . . . ?
C64 C65 C66 C67 177.67(17) . . . . ?
C60 C65 C66 C67 -1.1(3) . . . . ?
C65 C66 C67 C68 179.11(18) . . . . ?
C65 C66 C67 C72 -0.4(3) . . . . ?
C66 C67 C68 C69 180.0(2) . . . . ?
C72 C67 C68 C69 -0.5(3) . . . . ?
C67 C68 C69 C70 -1.0(3) . . . . ?
C68 C69 C70 C71 1.1(4) . . . . ?
C69 C70 C71 C72 0.5(3) . . . . ?
C60 C59 C72 C71 178.97(17) . . . . ?
C58 C59 C72 C71 -8.2(3) . . . . ?
C60 C59 C72 C67 -1.1(3) . . . . ?
C58 C59 C72 C67 171.73(16) . . . . ?
C70 C71 C72 C59 178.05(19) . . . . ?
C70 C71 C72 C67 -1.9(3) . . . . ?
C66 C67 C72 C59 1.5(3) . . . . ?
C68 C67 C72 C59 -178.06(17) . . . . ?
C66 C67 C72 C71 -178.51(17) . . . . ?
C68 C67 C72 C71 1.9(3) . . . . ?
O10A C49A C50A C51A -76.9(3) . . . . ?
O9A C49A C50A C51A 104.2(3) . . . . ?
C56 N3 C51A C50A 76.5(2) . . . . ?
C52 N3 C51A C50A -106.91(19) . . . . ?
C49A C50A C51A N3 69.5(2) . . . . ?
O10B C49B C50B C51B 22(2) . . . . ?
O9B C49B C50B C51B -156.9(14) . . . . ?
C56 N3 C51B C50B 108.8(7) . . . . ?
C52 N3 C51B C50B -74.6(7) . . . . ?
C49B C50B C51B N3 -172.5(9) . . . . ?

loop_
_smtbx_masks_void_nr
_smtbx_masks_void_average_x
_smtbx_masks_void_average_y
_smtbx_masks_void_average_z
_smtbx_masks_void_volume
_smtbx_masks_void_count_electrons
_smtbx_masks_void_content
1 0.000 0.500 0.000 150.1 45.2 '1 ether'
2 -0.433 0.500 0.500 525.7 124.9 '3 THF'
